data_7247148
loop_
_publ_author_name
'Easmin, Samina'
'Pedireddi, Venkateswara Rao'

_publ_section_title
;
 Supramolecular assemblies in the molecular complexes of
 4-cyanophenylboronic acid with different N-donor ligands
;
_journal_issue 33
_journal_name_full 'RSC Advances'
_journal_page_first 23267
_journal_page_last 23284
_journal_paper_doi 10.1039/D3RA03936F
_journal_volume 13
_journal_year 2023
_chemical_formula_sum 'C28 H26 B2 N4 O4'
_chemical_formula_weight 504.15
_space_group_crystal_system monoclinic
_space_group_IT_number 14
_space_group_name_Hall '-P 2ybc'
_space_group_name_H-M_alt 'P 1 21/c 1'
_atom_sites_solution_hydrogens geom
_audit_creation_method SHELXL-2018/3
_audit_update_record
;
2023-05-02 deposited with the CCDC.	2023-07-17 downloaded from the CCDC.
;
_cell_angle_alpha 90
_cell_angle_beta 93.421(7)
_cell_angle_gamma 90
_cell_formula_units_Z 2
_cell_length_a 3.9427(2)
_cell_length_b 22.6930(9)
_cell_length_c 14.9291(6)
_cell_measurement_reflns_used 1612
_cell_measurement_temperature 293(2)
_cell_measurement_theta_max 22.65
_cell_measurement_theta_min 2.73
_cell_volume 1333.35(10)
_computing_cell_refinement 'Bruker SAINT'
_computing_data_collection 'Bruker APEX2'
_computing_data_reduction 'Bruker SAINT'
_computing_molecular_graphics 'Bruker SHELXTL'
_computing_publication_material 'Bruker SHELXTL'
_computing_structure_refinement 'SHELXL-2018/3 (Sheldrick, 2018)'
_computing_structure_solution 'SHELXT 2018/2 (Sheldrick, 2018)'
_diffrn_ambient_temperature 293(2)
_diffrn_measured_fraction_theta_full 0.998
_diffrn_measured_fraction_theta_max 0.997
_diffrn_measurement_device_type 'Bruker APEX-II CCD'
_diffrn_measurement_method '\f and \w scans'
_diffrn_radiation_type MoK\a
_diffrn_radiation_wavelength 0.71073
_diffrn_reflns_av_R_equivalents 0.0721
_diffrn_reflns_av_unetI/netI 0.0720
_diffrn_reflns_Laue_measured_fraction_full 0.998
_diffrn_reflns_Laue_measured_fraction_max 0.997
_diffrn_reflns_limit_h_max 4
_diffrn_reflns_limit_h_min -4
_diffrn_reflns_limit_k_max 28
_diffrn_reflns_limit_k_min -28
_diffrn_reflns_limit_l_max 13
_diffrn_reflns_limit_l_min -18
_diffrn_reflns_number 9015
_diffrn_reflns_point_group_measured_fraction_full 0.998
_diffrn_reflns_point_group_measured_fraction_max 0.997
_diffrn_reflns_theta_full 25.242
_diffrn_reflns_theta_max 26.452
_diffrn_reflns_theta_min 2.256
_exptl_absorpt_coefficient_mu 0.084
_exptl_absorpt_correction_T_max 0.7454
_exptl_absorpt_correction_T_min 0.6183
_exptl_absorpt_correction_type multi-scan
_exptl_absorpt_process_details
;
 SADABS 2016/2: Krause, L., Herbst-Irmer, R., Sheldrick G.M. & Stalke D.,
 J. Appl. Cryst. 48 (2015) 3-10
;
_exptl_crystal_colour colorless
_exptl_crystal_density_diffrn 1.256
_exptl_crystal_description needle
_exptl_crystal_F_000 528
_exptl_crystal_size_max 0.440
_exptl_crystal_size_mid 0.190
_exptl_crystal_size_min 0.120
_refine_diff_density_max 0.177
_refine_diff_density_min -0.167
_refine_diff_density_rms 0.035
_refine_ls_extinction_method none
_refine_ls_goodness_of_fit_ref 1.002
_refine_ls_hydrogen_treatment mixed
_refine_ls_matrix_type full
_refine_ls_number_parameters 185
_refine_ls_number_reflns 2719
_refine_ls_number_restraints 0
_refine_ls_restrained_S_all 1.002
_refine_ls_R_factor_all 0.1170
_refine_ls_R_factor_gt 0.0601
_refine_ls_shift/su_max 0.000
_refine_ls_shift/su_mean 0.000
_refine_ls_structure_factor_coef Fsqd
_refine_ls_weighting_details 'w=1/[\s^2^(Fo^2^)+(0.0648P)^2^+0.2349P] where P=(Fo^2^+2Fc^2^)/3'
_refine_ls_weighting_scheme calc
_refine_ls_wR_factor_gt 0.1375
_refine_ls_wR_factor_ref 0.1699
_reflns_Friedel_coverage 0.000
_reflns_number_gt 1511
_reflns_number_total 2719
_reflns_threshold_expression 'I > 2\s(I)'
_cod_data_source_file d3ra03936f2.cif
_cod_data_source_block 4Cyanophenylboronic_monoester_12bis(4pyridyl)ethene
_cod_original_sg_symbol_H-M 'P 21/c'
_cod_database_code 7247148
_shelx_shelxl_version_number 2018/3
_shelx_space_group_comment
;
The symmetry employed for this shelxl refinement is uniquely defined
by the following loop, which should always be used as a source of
symmetry information in preference to the above space-group names.
They are only intended as comments.
;
_shelx_estimated_absorpt_t_min 0.964
_shelx_estimated_absorpt_t_max 0.990

loop_
_space_group_symop_operation_xyz
'x, y, z'
'-x, y+1/2, -z+1/2'
'-x, -y, -z'
'x, -y-1/2, z-1/2'

loop_
_atom_site_label
_atom_site_type_symbol
_atom_site_fract_x
_atom_site_fract_y
_atom_site_fract_z
_atom_site_U_iso_or_equiv
_atom_site_adp_type
_atom_site_occupancy
_atom_site_site_symmetry_order
_atom_site_calc_flag
_atom_site_refinement_flags_posn
_atom_site_refinement_flags_adp
_atom_site_refinement_flags_occupancy
_atom_site_disorder_assembly
_atom_site_disorder_group
O1 O 0.7108(4) 0.19086(7) 0.60962(11) 0.0685(5) Uani 1 1 d . . . . .
N1 N 0.4156(5) 0.36737(9) 0.79058(12) 0.0615(6) Uani 1 1 d . . . . .
C1 C 0.8906(7) 0.27982(11) 0.47993(16) 0.0673(7) Uani 1 1 d . . . . .
H1 H 0.855140 0.241047 0.461475 0.081 Uiso 1 1 calc R U . . .
B1 B 0.6976(7) 0.24833(12) 0.63507(18) 0.0569(7) Uani 1 1 d . . . . .
O2 O 0.5758(5) 0.26128(8) 0.71528(10) 0.0726(6) Uani 1 1 d . . . . .
H2A H 0.544(7) 0.3028(14) 0.7198(8) 0.109 Uiso 1 1 calc R U . . .
N2 N 1.2791(8) 0.45330(14) 0.3348(2) 0.1272(12) Uani 1 1 d . . . . .
C2 C 1.0058(7) 0.32005(13) 0.41963(17) 0.0751(8) Uani 1 1 d . . . . .
H2 H 1.047898 0.308319 0.361641 0.090 Uiso 1 1 calc R U . . .
C3 C 1.0581(6) 0.37743(12) 0.44550(18) 0.0670(7) Uani 1 1 d . . . . .
C4 C 0.9956(7) 0.39448(12) 0.53166(18) 0.0741(8) Uani 1 1 d . . . . .
H4 H 1.030493 0.433337 0.549742 0.089 Uiso 1 1 calc R U . . .
C5 C 0.8809(7) 0.35328(11) 0.59073(17) 0.0669(7) Uani 1 1 d . . . . .
H5 H 0.839126 0.365211 0.648648 0.080 Uiso 1 1 calc R U . . .
C8 C 0.3887(7) 0.42435(11) 0.77576(16) 0.0683(7) Uani 1 1 d . . . . .
H8 H 0.457717 0.439092 0.721640 0.082 Uiso 1 1 calc R U . . .
C7 C 1.1816(8) 0.41989(14) 0.3834(2) 0.0868(9) Uani 1 1 d . . . . .
C6 C 0.8257(5) 0.29518(10) 0.56735(14) 0.0529(6) Uani 1 1 d . . . . .
C9 C 0.2636(7) 0.46327(12) 0.8363(2) 0.0820(9) Uani 1 1 d . . . . .
H9 H 0.249767 0.503190 0.822504 0.098 Uiso 1 1 calc R U . . .
C10 C 0.1584(7) 0.44329(16) 0.9177(2) 0.0807(9) Uani 1 1 d . . . . .
C11 C 0.1854(7) 0.38403(15) 0.93173(17) 0.0806(9) Uani 1 1 d . . . . .
H11 H 0.116187 0.367907 0.984920 0.097 Uiso 1 1 calc R U . . .
C12 C 0.3126(7) 0.34834(11) 0.86881(16) 0.0706(7) Uani 1 1 d . . . . .
H12 H 0.328554 0.308231 0.881124 0.085 Uiso 1 1 calc R U . . .
C13 C 0.0378(19) 0.5018(5) 0.9576(9) 0.054(4) Uani 0.385(19) 1 d . . P A 1
H13 H 0.019874 0.536659 0.924825 0.065 Uiso 0.385(19) 1 calc R U P A 1
C15 C 0.0188(12) 0.4721(4) 0.9982(6) 0.059(2) Uani 0.615(19) 1 d . . P A 2
H15 H -0.041041 0.448889 1.046179 0.071 Uiso 0.615(19) 1 calc R U P A 2
C14 C 0.5884(8) 0.14581(11) 0.66638(19) 0.0806(9) Uani 1 1 d . . . . .
H14A H 0.520005 0.112175 0.630710 0.121 Uiso 1 1 calc R U . . .
H14B H 0.397413 0.160433 0.696611 0.121 Uiso 1 1 calc R U . . .
H14C H 0.765665 0.134566 0.709908 0.121 Uiso 1 1 calc R U . . .

loop_
_atom_site_aniso_label
_atom_site_aniso_U_11
_atom_site_aniso_U_22
_atom_site_aniso_U_33
_atom_site_aniso_U_23
_atom_site_aniso_U_13
_atom_site_aniso_U_12
O1 0.0937(13) 0.0510(10) 0.0626(10) -0.0038(8) 0.0202(9) 0.0022(8)
N1 0.0794(15) 0.0531(13) 0.0534(11) -0.0055(9) 0.0151(10) 0.0026(10)
C1 0.0872(19) 0.0595(16) 0.0557(14) -0.0048(12) 0.0101(13) 0.0014(13)
B1 0.0595(17) 0.0540(17) 0.0575(16) -0.0061(13) 0.0063(13) 0.0059(13)
O2 0.1051(15) 0.0555(11) 0.0600(10) -0.0024(8) 0.0295(9) 0.0066(9)
N2 0.128(3) 0.123(3) 0.134(3) 0.059(2) 0.035(2) 0.0012(19)
C2 0.096(2) 0.077(2) 0.0535(14) 0.0030(13) 0.0131(14) 0.0063(15)
C3 0.0643(16) 0.0704(18) 0.0669(16) 0.0167(14) 0.0076(12) 0.0038(13)
C4 0.0849(19) 0.0576(16) 0.0810(19) -0.0008(14) 0.0138(15) -0.0068(13)
C5 0.0800(19) 0.0617(17) 0.0602(15) -0.0088(12) 0.0139(13) -0.0035(13)
C8 0.0880(19) 0.0564(17) 0.0612(15) -0.0028(12) 0.0103(13) -0.0031(13)
C7 0.084(2) 0.085(2) 0.093(2) 0.0290(18) 0.0160(16) 0.0055(16)
C6 0.0502(13) 0.0561(15) 0.0527(13) -0.0036(11) 0.0064(10) 0.0065(10)
C9 0.085(2) 0.0501(16) 0.110(2) -0.0244(16) -0.0040(17) 0.0058(14)
C10 0.0578(16) 0.107(3) 0.0773(19) -0.0526(18) 0.0028(14) 0.0062(15)
C11 0.082(2) 0.107(3) 0.0537(15) -0.0158(15) 0.0174(14) 0.0059(17)
C12 0.0867(19) 0.0680(17) 0.0586(15) 0.0031(13) 0.0175(14) 0.0057(14)
C13 0.080(5) 0.033(6) 0.051(7) 0.001(5) 0.010(4) -0.001(3)
C15 0.074(3) 0.049(5) 0.055(4) -0.006(3) 0.010(2) -0.005(2)
C14 0.108(2) 0.0546(17) 0.0805(19) 0.0020(14) 0.0180(16) 0.0000(14)

loop_
_atom_type_symbol
_atom_type_description
_atom_type_scat_dispersion_real
_atom_type_scat_dispersion_imag
_atom_type_scat_source
C C 0.0033 0.0016 'International Tables Vol C Tables 4.2.6.8 and 6.1.1.4'
H H 0.0000 0.0000 'International Tables Vol C Tables 4.2.6.8 and 6.1.1.4'
B B 0.0013 0.0007 'International Tables Vol C Tables 4.2.6.8 and 6.1.1.4'
N N 0.0061 0.0033 'International Tables Vol C Tables 4.2.6.8 and 6.1.1.4'
O O 0.0106 0.0060 'International Tables Vol C Tables 4.2.6.8 and 6.1.1.4'

loop_
_geom_angle_atom_site_label_1
_geom_angle_atom_site_label_2
_geom_angle_atom_site_label_3
_geom_angle
_geom_angle_site_symmetry_1
_geom_angle_site_symmetry_3
_geom_angle_publ_flag
B1 O1 C14 120.00(19) . . ?
C8 N1 C12 116.1(2) . . ?
C2 C1 C6 122.3(2) . . ?
O2 B1 O1 118.6(2) . . ?
O2 B1 C6 124.7(2) . . ?
O1 B1 C6 116.7(2) . . ?
C3 C2 C1 119.7(2) . . ?
C2 C3 C4 119.8(2) . . ?
C2 C3 C7 120.3(3) . . ?
C4 C3 C7 119.9(3) . . ?
C3 C4 C5 119.3(2) . . ?
C6 C5 C4 122.6(2) . . ?
N1 C8 C9 123.3(2) . . ?
N2 C7 C3 179.8(4) . . ?
C5 C6 C1 116.3(2) . . ?
C5 C6 B1 122.4(2) . . ?
C1 C6 B1 121.3(2) . . ?
C8 C9 C10 120.3(3) . . ?
C11 C10 C9 115.7(2) . . ?
C11 C10 C15 109.5(5) . . ?
C9 C10 C15 134.8(5) . . ?
C11 C10 C13 144.3(6) . . ?
C9 C10 C13 99.9(6) . . ?
C12 C11 C10 120.7(3) . . ?
N1 C12 C11 123.9(3) . . ?
C13 C13 C10 114.1(13) 3_567 . ?
C15 C15 C10 120.9(10) 3_567 . ?

loop_
_geom_bond_atom_site_label_1
_geom_bond_atom_site_label_2
_geom_bond_distance
_geom_bond_site_symmetry_2
_geom_bond_publ_flag
O1 B1 1.360(3) . ?
O1 C14 1.430(3) . ?
N1 C8 1.315(3) . ?
N1 C12 1.331(3) . ?
C1 C2 1.378(3) . ?
C1 C6 1.389(3) . ?
B1 O2 1.349(3) . ?
B1 C6 1.571(4) . ?
N2 C7 1.133(3) . ?
C2 C3 1.370(4) . ?
C3 C4 1.379(4) . ?
C3 C7 1.442(4) . ?
C4 C5 1.380(3) . ?
C5 C6 1.378(3) . ?
C8 C9 1.376(3) . ?
C9 C10 1.383(4) . ?
C10 C11 1.364(4) . ?
C10 C15 1.501(9) . ?
C10 C13 1.543(13) . ?
C11 C12 1.359(3) . ?
C13 C13 1.32(3) 3_567 ?
C15 C15 1.279(19) 3_567 ?
